data_4128001
loop_
_publ_author_name
'Suginome, Shun'
'Sato, Hiroshi'
'Hori, Akihiro'
'Mishima, Akio'
'Harada, Yuki'
'Kusaka, Shinpei'
'Matsuda, Ryotaro'
'Pirillo, Jenny'
'Hijikata, Yuh'
'Aida, Takuzo'

_publ_section_title
;
 One-Step Synthesis of an Adaptive Nanographene MOF: Adsorbed
 Gas-Dependent Geometrical Diversity.
;
_journal_issue 39
_journal_name_full 'Journal of the American Chemical Society'
_journal_page_first 15649
_journal_page_last 15655
_journal_paper_doi 10.1021/jacs.9b07732
_journal_volume 141
_journal_year 2019
_chemical_formula_moiety 'C92 H64 O4.76 Zn'
_chemical_formula_sum 'C92 H64 O4.76 Zn'
_chemical_formula_weight 1310.88
_space_group_crystal_system triclinic
_space_group_IT_number 2
_space_group_name_Hall '-P 1'
_space_group_name_H-M_alt 'P -1'
_symmetry_space_group_name_Hall '-P 1'
_symmetry_space_group_name_H-M 'P -1'
_atom_sites_solution_hydrogens geom
_audit_creation_date 2019-09-01
_audit_creation_method
;
Olex2 1.2
(compiled 2018.05.29 svn.r3508 for OlexSys, GUI svn.r5506)
;
_cell_angle_alpha 79.032(17)
_cell_angle_beta 63.984(13)
_cell_angle_gamma 71.306(15)
_cell_formula_units_Z 2
_cell_length_a 19.145(2)
_cell_length_b 19.421(3)
_cell_length_c 20.420(3)
_cell_measurement_reflns_used 5809
_cell_measurement_temperature 298
_cell_measurement_theta_max 32.03
_cell_measurement_theta_min 2.43
_cell_volume 6452.2(18)
_computing_molecular_graphics 'Olex2 (Dolomanov et al., 2009)'
_computing_publication_material 'Olex2 (Dolomanov et al., 2009)'
_computing_structure_refinement 'ShelXL (Sheldrick, 2015)'
_diffrn_ambient_temperature 298.0
_diffrn_detector 'CCD area detector'
_diffrn_detector_area_resol_mean 7.1429
_diffrn_detector_type 'Rigaku Saturn724+ area detector'
_diffrn_measured_fraction_theta_full 0.991
_diffrn_measured_fraction_theta_max 0.991
_diffrn_measurement_device 'four-circle diffractometer'
_diffrn_measurement_device_type 'Rigaku Saturn70'
_diffrn_measurement_method '\w scans'
_diffrn_radiation_monochromator 'multi-layer mirror optics'
_diffrn_radiation_probe x-ray
_diffrn_radiation_type MoK\a
_diffrn_radiation_wavelength 0.71075
_diffrn_reflns_av_R_equivalents 0.2010
_diffrn_reflns_av_unetI/netI 0.1602
_diffrn_reflns_Laue_measured_fraction_full 0.991
_diffrn_reflns_Laue_measured_fraction_max 0.991
_diffrn_reflns_limit_h_max 21
_diffrn_reflns_limit_h_min -21
_diffrn_reflns_limit_k_max 22
_diffrn_reflns_limit_k_min -22
_diffrn_reflns_limit_l_max 23
_diffrn_reflns_limit_l_min -21
_diffrn_reflns_number 118130
_diffrn_reflns_point_group_measured_fraction_full 0.991
_diffrn_reflns_point_group_measured_fraction_max 0.991
_diffrn_reflns_theta_full 23.818
_diffrn_reflns_theta_max 23.818
_diffrn_reflns_theta_min 2.422
_diffrn_source 'rotating anode X-ray generator'
_diffrn_source_type micromax007
_exptl_absorpt_coefficient_mu 0.220
_exptl_absorpt_correction_T_max 0.956
_exptl_absorpt_correction_T_min 0.505
_exptl_absorpt_correction_type multi-scan
_exptl_absorpt_process_details 'REQAB (Rigaku, 1998)'
_exptl_crystal_colour colourless
_exptl_crystal_colour_primary colourless
_exptl_crystal_density_diffrn 0.675
_exptl_crystal_description prism
_exptl_crystal_F_000 1368
_exptl_crystal_size_max 0.2
_exptl_crystal_size_mid 0.2
_exptl_crystal_size_min 0.2
_refine_diff_density_max 0.613
_refine_diff_density_min -0.351
_refine_diff_density_rms 0.074
_refine_ls_extinction_method none
_refine_ls_goodness_of_fit_ref 0.978
_refine_ls_hydrogen_treatment constr
_refine_ls_matrix_type full
_refine_ls_number_parameters 904
_refine_ls_number_reflns 19649
_refine_ls_number_restraints 127
_refine_ls_restrained_S_all 0.977
_refine_ls_R_factor_all 0.1956
_refine_ls_R_factor_gt 0.1167
_refine_ls_shift/su_max 0.000
_refine_ls_shift/su_mean 0.000
_refine_ls_structure_factor_coef Fsqd
_refine_ls_weighting_details 'w=1/[\s^2^(Fo^2^)+(0.1896P)^2^] where P=(Fo^2^+2Fc^2^)/3'
_refine_ls_weighting_scheme calc
_refine_ls_wR_factor_gt 0.3285
_refine_ls_wR_factor_ref 0.3778
_reflns_Friedel_coverage 0.000
_reflns_number_gt 7008
_reflns_number_total 19649
_reflns_threshold_expression 'I > 2\s(I)'
_cod_data_source_file MOF-1_298K.cif
_cod_data_source_block MOF1-298K
_cod_database_code 4128001
_shelx_shelxl_version_number 2018/3
_shelx_space_group_comment
;
The symmetry employed for this shelxl refinement is uniquely defined
by the following loop, which should always be used as a source of
symmetry information in preference to the above space-group names.
They are only intended as comments.
;
_shelx_estimated_absorpt_t_max 0.957
_shelx_estimated_absorpt_t_min 0.957
_olex2_refinement_description
;
1. Fixed Uiso
 At 1.2 times of:
  All C(H) groups, {H84A,H84B,H84C} of C84, {H93A,H93B,H93C} of C93, {H91A,
  H91B,H91C} of C91, {H81A,H81B,H81C} of C81, {H89A,H89B,H89C} of C89, {H88A,
  H88B,H88C} of C88, {H79A,H79B,H79C} of C79, {H80A,H80B,H80C} of C80, {H76A,
  H76B,H76C} of C76, {H65A,H65B,H65C} of C65, {H66A,H66B,H66C} of C66
 At 1.5 times of:
  {H90A,H90B,H90C} of C90
2. Restrained distances
 C58-C90
 1.55 with sigma of 0.02
3. Rigid body (RIGU) restrains
 C55, C56, C57, C58, C59, C60, C89, C91, C90
 with sigma for 1-2 distances of 0.004 and sigma for 1-3 distances of 0.004
 C74, C82, C73, C75, C78, C77, C79, C80, C76
 with sigma for 1-2 distances of 0.004 and sigma for 1-3 distances of 0.004
4. Others
 Sof(Zn2)=1-FVAR(1)
 Sof(Zn1)=Sof(O5)=FVAR(1)
5.a Me refined with riding coordinates:
 C90(H90A,H90B,H90C)
5.b Aromatic/amide H refined with riding coordinates:
 C3(H3), C4(H4), C6(H6), C7(H7), C9(H9), C13(H13), C14(H14), C16(H16),
 C22(H22), C24(H24), C29(H29), C30(H30), C32(H32), C33(H33), C35(H35), C39(H39),
  C40(H40), C42(H42), C47(H47), C49(H49), C57(H57), C59(H59), C63(H63),
 C69(H69), C71(H71), C73(H73), C78(H78), C86(H86)
5.c Idealised Me refined as rotating group:
 C65(H65A,H65B,H65C), C66(H66A,H66B,H66C), C76(H76A,H76B,H76C), C79(H79A,H79B,
 H79C), C80(H80A,H80B,H80C), C81(H81A,H81B,H81C), C84(H84A,H84B,H84C), C88(H88A,
 H88B,H88C), C89(H89A,H89B,H89C), C91(H91A,H91B,H91C), C93(H93A,H93B,H93C)
;
_olex2_submission_special_instructions 'No special instructions were received'

loop_
_space_group_symop_operation_xyz
'x, y, z'
'-x, -y, -z'

loop_
_atom_site_label
_atom_site_type_symbol
_atom_site_fract_x
_atom_site_fract_y
_atom_site_fract_z
_atom_site_U_iso_or_equiv
_atom_site_adp_type
_atom_site_occupancy
_atom_site_site_symmetry_order
_atom_site_calc_flag
_atom_site_refinement_flags_posn
_atom_site_refinement_flags_adp
_atom_site_refinement_flags_occupancy
_atom_site_disorder_assembly
_atom_site_disorder_group
Zn1 Zn 0.42461(7) 0.47967(8) 0.47384(8) 0.0853(7) Uani 0.756(3) 1 d . . P A 1
O5 O 0.4455(7) 0.5571(6) 0.3928(5) 0.197(5) Uani 0.756(3) 1 d . . P A 1
Zn2 Zn 0.4488(3) 0.4256(3) 0.5322(3) 0.119(3) Uani 0.244(3) 1 d . . P A 2
O1 O 0.3908(3) 0.3619(3) 0.5423(4) 0.129(2) Uani 1 1 d . . . . .
O2 O 0.3628(3) 0.4315(3) 0.4532(3) 0.1069(19) Uani 1 1 d . . . . .
O3 O 0.6346(3) 0.4738(3) 0.4323(3) 0.116(2) Uani 1 1 d . . . . .
O4 O 0.5359(3) 0.4314(3) 0.4464(3) 0.143(3) Uani 1 1 d . . . . .
C1 C 0.3594(5) 0.3762(5) 0.4987(6) 0.095(3) Uani 1 1 d . . . . .
C2 C 0.3104(4) 0.3304(4) 0.4947(5) 0.083(2) Uani 1 1 d . . . . .
C3 C 0.2734(5) 0.3443(4) 0.4494(4) 0.096(3) Uani 1 1 d . . . . .
H3 H 0.277542 0.385452 0.417518 0.116 Uiso 1 1 calc R . . . .
C4 C 0.2287(5) 0.3009(4) 0.4468(4) 0.094(2) Uani 1 1 d . . . . .
H4 H 0.203625 0.313372 0.414552 0.113 Uiso 1 1 calc R . . . .
C5 C 0.2229(4) 0.2404(4) 0.4923(4) 0.077(2) Uani 1 1 d . . . . .
C6 C 0.2591(5) 0.2216(4) 0.5428(5) 0.105(3) Uani 1 1 d . . . . .
H6 H 0.254944 0.180812 0.575182 0.126 Uiso 1 1 calc R . . . .
C7 C 0.3043(5) 0.2725(5) 0.5398(5) 0.111(3) Uani 1 1 d . . . . .
H7 H 0.329587 0.262850 0.571622 0.133 Uiso 1 1 calc R . . . .
C8 C 0.1781(4) 0.1884(3) 0.4952(4) 0.075(2) Uani 1 1 d . . . . .
C9 C 0.1167(4) 0.2136(3) 0.4703(3) 0.0685(18) Uani 1 1 d . . . . .
H9 H 0.103699 0.262313 0.454424 0.082 Uiso 1 1 calc R . . . .
C10 C 0.0733(4) 0.1678(3) 0.4682(3) 0.0612(17) Uani 1 1 d . . . . .
C11 C 0.0915(3) 0.0942(3) 0.4943(3) 0.0585(16) Uani 1 1 d . . . . .
C12 C 0.1533(4) 0.0669(3) 0.5205(4) 0.073(2) Uani 1 1 d . . . . .
C13 C 0.1955(4) 0.1147(3) 0.5215(4) 0.080(2) Uani 1 1 d . . . . .
H13 H 0.235207 0.097373 0.539686 0.096 Uiso 1 1 calc R . . . .
C14 C -0.0073(4) 0.2651(4) 0.4111(4) 0.081(2) Uani 1 1 d . . . . .
H14 H 0.024596 0.294757 0.406184 0.097 Uiso 1 1 calc R . . . .
C15 C -0.0689(4) 0.2933(3) 0.3876(4) 0.0718(19) Uani 1 1 d . . . . .
C16 C -0.1132(4) 0.2450(4) 0.3920(4) 0.086(2) Uani 1 1 d . . . . .
H16 H -0.154659 0.262236 0.376030 0.103 Uiso 1 1 calc R . . . .
C17 C -0.0973(4) 0.1734(3) 0.4190(4) 0.0679(19) Uani 1 1 d . . . . .
C18 C -0.0356(4) 0.1486(3) 0.4441(3) 0.0639(18) Uani 1 1 d . . . . .
C19 C 0.0099(4) 0.1934(3) 0.4422(4) 0.0727(19) Uani 1 1 d . . . . .
C20 C 0.1718(4) -0.0076(3) 0.5495(4) 0.0675(18) Uani 1 1 d . . . . .
C21 C 0.1455(4) -0.1287(3) 0.5800(4) 0.0689(19) Uani 1 1 d . . . . .
C22 C 0.2083(4) -0.1551(4) 0.6031(4) 0.086(2) Uani 1 1 d . . . . .
H22 H 0.221834 -0.203470 0.619816 0.103 Uiso 1 1 calc R . . . .
C23 C 0.2511(4) -0.1058(4) 0.6004(4) 0.077(2) Uani 1 1 d . . . . .
C24 C 0.2335(4) -0.0346(4) 0.5715(4) 0.079(2) Uani 1 1 d . . . . .
H24 H 0.264854 -0.004641 0.567158 0.095 Uiso 1 1 calc R . . . .
C25 C 0.0456(3) 0.0461(3) 0.4974(3) 0.0628(17) Uani 1 1 d . . . . .
C26 C -0.0160(4) 0.0729(3) 0.4722(4) 0.0687(18) Uani 1 1 d . . . . .
C27 C 0.0619(4) -0.0256(4) 0.5247(4) 0.0702(19) Uani 1 1 d . . . . .
C28 C 0.6619(4) 0.3874(3) 0.3487(4) 0.0704(19) Uani 1 1 d . . . . .
C29 C 0.6294(4) 0.3463(3) 0.3299(4) 0.079(2) Uani 1 1 d . . . . .
H29 H 0.574704 0.349160 0.354883 0.094 Uiso 1 1 calc R . . . .
C30 C 0.6759(4) 0.3009(4) 0.2749(4) 0.082(2) Uani 1 1 d . . . . .
H30 H 0.652257 0.274916 0.260500 0.098 Uiso 1 1 calc R . . . .
C31 C 0.7599(4) 0.2923(3) 0.2390(4) 0.0716(19) Uani 1 1 d . . . . .
C32 C 0.7902(4) 0.3393(4) 0.2574(4) 0.079(2) Uani 1 1 d . . . . .
H32 H 0.844087 0.339554 0.232086 0.095 Uiso 1 1 calc R . . . .
C33 C 0.7375(4) 0.3869(4) 0.3156(4) 0.077(2) Uani 1 1 d . . . . .
H33 H 0.757137 0.417150 0.329485 0.093 Uiso 1 1 calc R . . . .
C34 C 0.8127(4) 0.2399(4) 0.1815(4) 0.0752(19) Uani 1 1 d . . . . .
C35 C 0.7848(4) 0.2186(4) 0.1391(4) 0.079(2) Uani 1 1 d . . . . .
H35 H 0.732619 0.242297 0.142938 0.095 Uiso 1 1 calc R . . . .
C36 C 0.8303(4) 0.1635(4) 0.0909(4) 0.081(2) Uani 1 1 d . . . . .
C37 C 0.9090(4) 0.1224(4) 0.0873(4) 0.082(2) Uani 1 1 d . . . . .
C38 C 0.9385(4) 0.1455(4) 0.1307(4) 0.083(2) Uani 1 1 d . . . . .
C39 C 0.8912(4) 0.2024(4) 0.1751(3) 0.077(2) Uani 1 1 d . . . . .
H39 H 0.912044 0.216694 0.202172 0.093 Uiso 1 1 calc R . . . .
C40 C 0.7230(4) 0.1828(5) 0.0435(4) 0.111(3) Uani 1 1 d . . . . .
H40 H 0.692769 0.223208 0.071355 0.133 Uiso 1 1 calc R . . . .
C41 C 0.6950(5) 0.1629(5) 0.0014(5) 0.116(3) Uani 1 1 d . . . . .
C42 C 0.7366(4) 0.1014(5) -0.0356(4) 0.102(3) Uani 1 1 d . . . . .
H42 H 0.714993 0.087204 -0.062004 0.123 Uiso 1 1 calc R . . . .
C43 C 0.8121(4) 0.0577(4) -0.0354(4) 0.088(2) Uani 1 1 d . . . . .
C44 C 0.8466(4) 0.0783(4) 0.0029(4) 0.082(2) Uani 1 1 d . . . . .
C45 C 0.7986(4) 0.1417(4) 0.0448(4) 0.086(2) Uani 1 1 d . . . . .
C46 C 0.8545(4) -0.0077(4) -0.0747(4) 0.091(2) Uani 1 1 d . . . . .
C47 C 0.8226(4) -0.0375(5) -0.1110(5) 0.119(3) Uani 1 1 d . . . . .
H47 H 0.769819 -0.015437 -0.105990 0.143 Uiso 1 1 calc R . . . .
C48 C 0.8657(4) -0.0971(5) -0.1530(5) 0.110(3) Uani 1 1 d . . . . .
C49 C 0.9434(4) -0.1326(5) -0.1583(4) 0.116(3) Uani 1 1 d . . . . .
H49 H 0.971591 -0.174036 -0.184904 0.139 Uiso 1 1 calc R . . . .
C50 C 0.9808(4) -0.1083(4) -0.1250(4) 0.093(2) Uani 1 1 d . . . . .
C51 C 0.9339(4) -0.0461(4) -0.0815(4) 0.088(2) Uani 1 1 d . . . . .
C52 C 0.9566(4) 0.0622(4) 0.0399(4) 0.077(2) Uani 1 1 d . . . . .
C53 C 0.9239(4) 0.0398(4) 0.0007(3) 0.0705(19) Uani 1 1 d . . . . .
C54 C 0.9671(4) -0.0217(4) -0.0398(4) 0.079(2) Uani 1 1 d . . . . .
C55 C 0.6151(6) 0.2081(5) -0.0012(6) 0.109(3) Uani 1 1 d . U . . .
C56 C 0.5447(6) 0.1958(7) 0.0494(7) 0.138(4) Uani 1 1 d . U . . .
C57 C 0.4775(8) 0.2293(9) 0.0452(8) 0.211(6) Uani 1 1 d . U . . .
H57 H 0.431750 0.215395 0.078759 0.253 Uiso 1 1 calc R . . . .
C58 C 0.4690(7) 0.2821(8) -0.0035(10) 0.183(6) Uani 1 1 d D U . . .
C59 C 0.5370(9) 0.2996(8) -0.0537(8) 0.197(6) Uani 1 1 d . U . . .
H59 H 0.533615 0.336421 -0.089582 0.236 Uiso 1 1 calc R . . . .
C60 C 0.6137(7) 0.2620(7) -0.0521(7) 0.157(4) Uani 1 1 d . U . . .
C61 C 0.3224(4) -0.1357(4) 0.6242(5) 0.082(2) Uani 1 1 d . . . . .
C62 C 0.3965(5) -0.1812(4) 0.5798(5) 0.095(2) Uani 1 1 d . . . . .
C63 C 0.4599(5) -0.2030(5) 0.5992(6) 0.117(3) Uani 1 1 d . . . . .
H63 H 0.507898 -0.233738 0.569620 0.141 Uiso 1 1 calc R . . . .
C64 C 0.3157(5) -0.1102(4) 0.6861(5) 0.091(2) Uani 1 1 d . . . . .
C65 C 0.4052(5) -0.2130(5) 0.5086(5) 0.122(3) Uani 1 1 d . . . . .
H65A H 0.362339 -0.235112 0.521476 0.147 Uiso 1 1 calc GR . . . .
H65B H 0.456208 -0.248720 0.489481 0.147 Uiso 1 1 calc GR . . . .
H65C H 0.402331 -0.174045 0.472186 0.147 Uiso 1 1 calc GR . . . .
C66 C 0.5293(6) -0.2044(6) 0.6777(6) 0.165(4) Uani 1 1 d . . . . .
H66A H 0.513829 -0.197688 0.728102 0.199 Uiso 1 1 calc GR . . . .
H66B H 0.565627 -0.175598 0.647308 0.199 Uiso 1 1 calc GR . . . .
H66C H 0.555550 -0.254870 0.668225 0.199 Uiso 1 1 calc GR . . . .
C67 C 0.8256(5) -0.1269(7) -0.1868(8) 0.129(4) Uani 1 1 d . . . . .
C68 C 0.7921(7) -0.1841(9) -0.1487(9) 0.167(6) Uani 1 1 d . . . . .
C69 C 0.7505(7) -0.2113(10) -0.1781(8) 0.255(10) Uani 1 1 d . . . . .
H69 H 0.724823 -0.247684 -0.153313 0.306 Uiso 1 1 calc R . . . .
C70 C 0.7507(8) -0.1812(10) -0.2437(9) 0.189(7) Uani 1 1 d . . . . .
C71 C 0.7866(7) -0.1260(11) -0.2808(8) 0.229(9) Uani 1 1 d . . . . .
H71 H 0.787143 -0.106974 -0.326363 0.275 Uiso 1 1 calc R . . . .
C72 C 0.8192(8) -0.1020(9) -0.2498(9) 0.175(7) Uani 1 1 d . . . . .
C73 C -0.1601(6) 0.4949(5) 0.3712(6) 0.115(3) Uani 1 1 d . U . . .
H73 H -0.200325 0.530956 0.401407 0.138 Uiso 1 1 calc R . . . .
C74 C -0.0841(4) 0.3707(3) 0.3551(5) 0.0734(18) Uani 1 1 d . U . . .
C75 C -0.1189(8) 0.5140(5) 0.2992(7) 0.131(4) Uani 1 1 d . U . . .
C76 C -0.1957(6) 0.4042(5) 0.4830(5) 0.146(3) Uani 1 1 d . U . . .
H76A H -0.232000 0.448020 0.506502 0.175 Uiso 1 1 calc GR . . . .
H76B H -0.160671 0.380305 0.507490 0.175 Uiso 1 1 calc GR . . . .
H76C H -0.226181 0.372363 0.485150 0.175 Uiso 1 1 calc GR . . . .
C77 C -0.0420(6) 0.3890(5) 0.2811(5) 0.101(2) Uani 1 1 d . U . . .
C78 C -0.0601(6) 0.4580(6) 0.2582(6) 0.124(3) Uani 1 1 d . U . . .
H78 H -0.030315 0.469787 0.209520 0.148 Uiso 1 1 calc R . . . .
C79 C 0.0252(6) 0.3323(5) 0.2299(5) 0.142(3) Uani 1 1 d . U . . .
H79A H 0.067675 0.312693 0.246680 0.170 Uiso 1 1 calc GR . . . .
H79B H 0.045939 0.354546 0.181593 0.170 Uiso 1 1 calc GR . . . .
H79C H 0.004226 0.293830 0.229073 0.170 Uiso 1 1 calc GR . . . .
C80 C -0.1454(9) 0.5890(5) 0.2792(7) 0.210(6) Uani 1 1 d . U . . .
H80A H -0.203291 0.604634 0.300860 0.252 Uiso 1 1 calc GR . . . .
H80B H -0.126470 0.595665 0.227013 0.252 Uiso 1 1 calc GR . . . .
H80C H -0.124304 0.617303 0.296115 0.252 Uiso 1 1 calc GR . . . .
C81 C 0.8588(8) -0.0456(9) -0.2888(7) 0.217(7) Uani 1 1 d . . . . .
H81A H 0.894243 -0.043232 -0.268094 0.261 Uiso 1 1 calc GR . . . .
H81B H 0.819015 0.000344 -0.285127 0.261 Uiso 1 1 calc GR . . . .
H81C H 0.889462 -0.056395 -0.339243 0.261 Uiso 1 1 calc GR . . . .
C82 C -0.1440(5) 0.4235(5) 0.4012(5) 0.096(2) Uani 1 1 d . U . . .
C83 C 0.1266(4) -0.0549(4) 0.5511(4) 0.0720(19) Uani 1 1 d . . . . .
C84 C 0.2350(5) -0.0560(5) 0.7340(5) 0.118(3) Uani 1 1 d . . . . .
H84A H 0.229576 -0.008818 0.708720 0.142 Uiso 1 1 calc GR . . . .
H84B H 0.236073 -0.052372 0.779729 0.142 Uiso 1 1 calc GR . . . .
H84C H 0.190068 -0.073675 0.742659 0.142 Uiso 1 1 calc GR . . . .
C85 C 0.4548(6) -0.1809(6) 0.6613(6) 0.121(3) Uani 1 1 d . . . . .
C86 C 0.3829(6) -0.1337(5) 0.7049(6) 0.116(3) Uani 1 1 d . . . . .
H86 H 0.379120 -0.117677 0.746743 0.139 Uiso 1 1 calc R . . . .
C88 C 0.7125(6) -0.2287(9) -0.2718(7) 0.276(10) Uani 1 1 d . . . . .
H88A H 0.679884 -0.254234 -0.230694 0.331 Uiso 1 1 calc GR . . . .
H88B H 0.755579 -0.263148 -0.305398 0.331 Uiso 1 1 calc GR . . . .
H88C H 0.679951 -0.196463 -0.295787 0.331 Uiso 1 1 calc GR . . . .
C89 C 0.6965(8) 0.2844(9) -0.1028(9) 0.293(10) Uani 1 1 d . U . . .
H89A H 0.738522 0.254794 -0.087980 0.351 Uiso 1 1 calc GR . . . .
H89B H 0.688821 0.334720 -0.097831 0.351 Uiso 1 1 calc GR . . . .
H89C H 0.711337 0.276862 -0.152891 0.351 Uiso 1 1 calc GR . . . .
C90 C 0.3877(9) 0.3367(11) -0.0095(12) 0.394(14) Uani 1 1 d D U . . .
H90A H 0.401903 0.369481 -0.051759 0.591 Uiso 1 1 calc R . . . .
H90B H 0.356527 0.308916 -0.013622 0.591 Uiso 1 1 calc R . . . .
H90C H 0.356435 0.364001 0.033463 0.591 Uiso 1 1 calc R . . . .
C91 C 0.5480(7) 0.1452(8) 0.1047(7) 0.207(6) Uani 1 1 d . U . . .
H91A H 0.510782 0.117198 0.114868 0.249 Uiso 1 1 calc GR . . . .
H91B H 0.533931 0.169080 0.147527 0.249 Uiso 1 1 calc GR . . . .
H91C H 0.601718 0.113409 0.090670 0.249 Uiso 1 1 calc GR . . . .
C92 C 0.6083(5) 0.4328(4) 0.4128(5) 0.124(4) Uani 1 1 d . . . . .
C93 C 0.7929(8) -0.2174(8) -0.0771(8) 0.219(7) Uani 1 1 d . . . . .
H93A H 0.808405 -0.186966 -0.056856 0.263 Uiso 1 1 calc GR . . . .
H93B H 0.830843 -0.264663 -0.083816 0.263 Uiso 1 1 calc GR . . . .
H93C H 0.740043 -0.222080 -0.044447 0.263 Uiso 1 1 calc GR . . . .

loop_
_atom_site_aniso_label
_atom_site_aniso_U_11
_atom_site_aniso_U_22
_atom_site_aniso_U_33
_atom_site_aniso_U_23
_atom_site_aniso_U_13
_atom_site_aniso_U_12
Zn1 0.0642(8) 0.0903(12) 0.1107(12) -0.0496(9) -0.0162(7) -0.0356(7)
O5 0.310(14) 0.209(11) 0.145(8) 0.033(7) -0.113(9) -0.160(11)
Zn2 0.096(3) 0.099(4) 0.180(6) -0.061(4) -0.045(3) -0.033(3)
O1 0.104(5) 0.135(5) 0.190(6) -0.054(4) -0.074(4) -0.041(4)
O2 0.090(4) 0.100(4) 0.158(5) -0.045(4) -0.050(4) -0.039(4)
O3 0.066(3) 0.126(4) 0.155(5) -0.098(4) -0.003(3) -0.035(3)
O4 0.066(4) 0.140(5) 0.194(6) -0.112(5) 0.023(4) -0.045(4)
C1 0.070(5) 0.067(6) 0.148(8) -0.037(6) -0.034(6) -0.017(5)
C2 0.056(4) 0.046(4) 0.163(8) -0.021(5) -0.055(5) -0.011(4)
C3 0.112(6) 0.078(5) 0.138(7) -0.008(5) -0.071(6) -0.044(5)
C4 0.101(6) 0.067(5) 0.143(7) 0.003(5) -0.067(5) -0.041(5)
C5 0.055(4) 0.061(5) 0.132(6) -0.021(4) -0.054(4) -0.007(4)
C6 0.121(7) 0.067(5) 0.166(8) 0.017(5) -0.089(6) -0.044(5)
C7 0.089(6) 0.100(7) 0.185(9) -0.046(6) -0.082(6) -0.019(6)
C8 0.070(4) 0.049(4) 0.133(6) -0.017(4) -0.060(4) -0.018(4)
C9 0.083(5) 0.048(4) 0.099(5) -0.004(3) -0.058(4) -0.018(4)
C10 0.063(4) 0.053(4) 0.090(5) -0.004(3) -0.050(4) -0.016(3)
C11 0.052(4) 0.045(4) 0.098(5) -0.012(3) -0.047(4) -0.010(3)
C12 0.059(4) 0.054(4) 0.125(6) -0.017(4) -0.046(4) -0.020(4)
C13 0.073(5) 0.052(4) 0.146(6) -0.013(4) -0.069(5) -0.017(4)
C14 0.057(4) 0.083(6) 0.123(6) -0.026(5) -0.041(4) -0.028(4)
C15 0.062(4) 0.058(4) 0.102(5) -0.023(4) -0.039(4) -0.008(4)
C16 0.067(5) 0.073(5) 0.138(6) -0.019(5) -0.052(5) -0.023(4)
C17 0.080(5) 0.032(4) 0.119(5) -0.007(4) -0.068(4) -0.008(3)
C18 0.069(4) 0.056(4) 0.086(5) 0.007(3) -0.041(4) -0.034(4)
C19 0.075(5) 0.041(4) 0.113(6) -0.005(4) -0.045(4) -0.020(4)
C20 0.057(4) 0.046(4) 0.115(5) -0.016(4) -0.051(4) -0.005(3)
C21 0.072(4) 0.048(4) 0.116(5) -0.001(4) -0.062(4) -0.022(4)
C22 0.076(5) 0.060(4) 0.153(7) -0.003(4) -0.074(5) -0.022(4)
C23 0.065(4) 0.061(5) 0.127(6) -0.010(4) -0.062(4) -0.007(4)
C24 0.069(5) 0.075(5) 0.125(6) 0.001(4) -0.061(5) -0.032(4)
C25 0.047(4) 0.055(4) 0.099(5) -0.006(4) -0.045(4) -0.007(3)
C26 0.056(4) 0.056(4) 0.107(5) -0.011(4) -0.035(4) -0.025(4)
C27 0.067(4) 0.059(4) 0.111(5) -0.010(4) -0.059(4) -0.014(4)
C28 0.049(4) 0.055(4) 0.100(5) -0.039(4) -0.012(4) -0.012(3)
C29 0.051(4) 0.075(5) 0.099(5) -0.049(4) -0.013(4) -0.003(4)
C30 0.060(5) 0.087(5) 0.105(6) -0.038(4) -0.029(4) -0.017(4)
C31 0.057(4) 0.068(5) 0.097(5) -0.032(4) -0.037(4) -0.004(4)
C32 0.057(4) 0.098(6) 0.084(5) -0.031(4) -0.021(4) -0.017(4)
C33 0.057(4) 0.073(5) 0.108(5) -0.043(4) -0.029(4) -0.010(4)
C34 0.056(4) 0.083(5) 0.087(5) -0.024(4) -0.026(4) -0.013(4)
C35 0.049(4) 0.089(5) 0.103(5) -0.041(4) -0.035(4) 0.004(4)
C36 0.071(5) 0.077(5) 0.096(5) -0.030(4) -0.041(4) 0.002(4)
C37 0.062(5) 0.114(6) 0.083(5) -0.014(4) -0.042(4) -0.018(5)
C38 0.051(4) 0.104(6) 0.097(5) -0.065(5) -0.025(4) 0.002(4)
C39 0.058(4) 0.097(6) 0.076(5) -0.032(4) -0.022(4) -0.011(4)
C40 0.061(5) 0.138(8) 0.141(7) -0.085(6) -0.054(5) 0.025(5)
C41 0.089(6) 0.131(8) 0.146(7) -0.084(6) -0.068(6) 0.020(5)
C42 0.063(5) 0.131(7) 0.130(7) -0.074(6) -0.060(5) 0.021(5)
C43 0.068(5) 0.098(6) 0.091(5) -0.048(5) -0.030(4) 0.006(4)
C44 0.064(5) 0.100(6) 0.085(5) -0.044(4) -0.027(4) -0.010(4)
C45 0.076(5) 0.095(6) 0.103(6) -0.029(5) -0.053(5) -0.005(5)
C46 0.057(4) 0.124(7) 0.105(6) -0.054(5) -0.047(4) 0.007(4)
C47 0.059(5) 0.147(8) 0.162(8) -0.085(7) -0.051(5) 0.012(5)
C48 0.050(4) 0.141(8) 0.140(7) -0.095(6) -0.031(5) 0.013(5)
C49 0.057(5) 0.171(9) 0.132(7) -0.092(6) -0.047(5) 0.014(5)
C50 0.067(5) 0.089(6) 0.135(7) -0.066(5) -0.052(5) 0.016(4)
C51 0.063(5) 0.114(6) 0.098(5) -0.039(5) -0.039(4) -0.011(5)
C52 0.049(4) 0.102(6) 0.089(5) -0.059(4) -0.024(4) -0.006(4)
C53 0.036(3) 0.087(5) 0.078(5) -0.038(4) -0.015(3) 0.005(4)
C54 0.046(4) 0.099(6) 0.089(5) -0.053(4) -0.024(4) 0.006(4)
C55 0.086(5) 0.109(7) 0.130(7) -0.059(5) -0.068(5) 0.038(5)
C56 0.064(5) 0.181(11) 0.150(9) -0.053(7) -0.057(6) 0.038(6)
C57 0.098(7) 0.275(19) 0.246(15) -0.036(11) -0.097(9) 0.019(9)
C58 0.088(7) 0.198(14) 0.286(16) -0.078(10) -0.126(9) 0.042(8)
C59 0.155(9) 0.205(14) 0.238(14) 0.002(10) -0.138(11) 0.018(10)
C60 0.128(7) 0.159(11) 0.197(11) -0.015(7) -0.120(8) 0.023(7)
C61 0.062(5) 0.069(5) 0.134(7) 0.004(5) -0.059(5) -0.019(4)
C62 0.064(5) 0.070(5) 0.163(8) -0.011(5) -0.061(6) -0.010(4)
C63 0.068(6) 0.126(8) 0.177(9) 0.002(7) -0.070(6) -0.027(5)
C64 0.115(7) 0.060(5) 0.142(7) -0.010(5) -0.093(6) -0.019(5)
C65 0.108(7) 0.104(7) 0.142(8) -0.029(6) -0.050(6) -0.001(6)
C66 0.132(9) 0.179(11) 0.243(12) -0.004(9) -0.145(9) -0.021(8)
C67 0.054(5) 0.186(11) 0.163(10) -0.117(9) -0.038(6) 0.000(6)
C68 0.103(9) 0.237(16) 0.178(14) -0.136(13) -0.053(9) -0.003(9)
C69 0.121(10) 0.49(3) 0.205(14) -0.204(17) -0.033(10) -0.094(14)
C70 0.102(9) 0.32(2) 0.173(13) -0.165(13) -0.059(9) -0.008(10)
C71 0.116(10) 0.42(3) 0.218(16) -0.194(17) -0.075(10) -0.042(12)
C72 0.131(10) 0.292(19) 0.146(12) -0.114(12) -0.063(9) -0.044(10)
C73 0.130(8) 0.055(5) 0.173(8) -0.026(5) -0.081(7) -0.001(5)
C74 0.068(4) 0.035(4) 0.137(5) 0.000(4) -0.065(4) -0.011(3)
C75 0.175(10) 0.052(5) 0.188(9) 0.036(6) -0.104(8) -0.037(5)
C76 0.127(8) 0.136(9) 0.140(7) -0.021(6) -0.031(6) -0.017(7)
C77 0.113(7) 0.070(5) 0.122(6) 0.016(5) -0.059(5) -0.026(5)
C78 0.144(9) 0.091(6) 0.146(8) 0.033(5) -0.073(6) -0.048(6)
C79 0.152(9) 0.129(8) 0.130(8) -0.014(6) -0.042(6) -0.037(7)
C80 0.321(18) 0.080(7) 0.249(14) 0.032(8) -0.164(14) -0.034(9)
C81 0.145(13) 0.34(2) 0.169(14) -0.126(14) -0.063(10) 0.004(13)
C82 0.088(6) 0.072(5) 0.134(6) -0.005(4) -0.054(5) -0.016(4)
C83 0.054(4) 0.063(5) 0.118(6) -0.016(4) -0.044(4) -0.021(4)
C84 0.124(8) 0.118(7) 0.126(7) -0.049(6) -0.058(6) -0.014(6)
C85 0.076(6) 0.139(9) 0.173(10) -0.021(7) -0.077(7) -0.017(6)
C86 0.107(7) 0.099(7) 0.192(10) -0.009(7) -0.113(8) -0.017(6)
C88 0.113(9) 0.50(3) 0.278(15) -0.273(17) -0.032(9) -0.082(13)
C89 0.174(12) 0.36(2) 0.287(19) 0.169(17) -0.128(14) -0.055(14)
C90 0.171(13) 0.47(3) 0.50(3) -0.13(2) -0.229(19) 0.153(17)
C91 0.109(9) 0.245(17) 0.192(13) 0.013(10) -0.039(9) 0.002(10)
C92 0.067(5) 0.104(6) 0.179(8) -0.078(6) 0.014(5) -0.049(5)
C93 0.163(12) 0.266(17) 0.251(16) -0.118(14) -0.019(12) -0.121(12)

loop_
_atom_type_symbol
_atom_type_description
_atom_type_scat_dispersion_real
_atom_type_scat_dispersion_imag
_atom_type_scat_source
C C 0.0033 0.0016 'International Tables Vol C Tables 4.2.6.8 and 6.1.1.4'
H H 0.0000 0.0000 'International Tables Vol C Tables 4.2.6.8 and 6.1.1.4'
O O 0.0106 0.0060 'International Tables Vol C Tables 4.2.6.8 and 6.1.1.4'
Zn Zn 0.2839 1.4301 'International Tables Vol C Tables 4.2.6.8 and 6.1.1.4'

loop_
_geom_angle_atom_site_label_1
_geom_angle_atom_site_label_2
_geom_angle_atom_site_label_3
_geom_angle
_geom_angle_site_symmetry_1
_geom_angle_site_symmetry_3
O5 Zn1 C1 132.3(4) . .
O2 Zn1 O5 103.6(3) . .
O2 Zn1 O3 113.4(2) . 2_666
O2 Zn1 C1 29.1(3) . .
O3 Zn1 O5 108.9(4) 2_666 .
O3 Zn1 C1 101.5(2) 2_666 .
O4 Zn1 O5 93.5(4) . .
O4 Zn1 O2 116.2(2) . .
O4 Zn1 O3 117.9(2) . 2_666
O4 Zn1 C1 103.8(3) . .
O1 Zn2 O3 107.3(3) . 2_666
O1 Zn2 C1 25.9(3) . .
O3 Zn2 C1 97.1(3) 2_666 .
O4 Zn2 O1 119.0(3) . .
O4 Zn2 O3 114.6(4) . 2_666
O4 Zn2 C1 105.0(4) . .
C1 O1 Zn2 113.0(6) . .
C1 O2 Zn1 103.2(5) . .
Zn1 O3 Zn2 44.96(19) 2_666 2_666
C92 O3 Zn1 122.9(5) . 2_666
C92 O3 Zn2 114.1(5) . 2_666
C92 O4 Zn1 149.5(7) . .
C92 O4 Zn2 150.1(7) . .
O1 C1 Zn1 76.3(4) . .
O1 C1 Zn2 41.0(4) . .
O1 C1 O2 123.9(7) . .
O1 C1 C2 123.0(9) . .
O2 C1 Zn1 47.6(3) . .
O2 C1 Zn2 82.9(4) . .
O2 C1 C2 113.1(9) . .
C2 C1 Zn1 160.6(8) . .
C2 C1 Zn2 164.0(8) . .
C3 C2 C1 125.5(8) . .
C7 C2 C1 116.7(8) . .
C7 C2 C3 117.8(6) . .
C2 C3 H3 117.9 . .
C2 C3 C4 124.2(7) . .
C4 C3 H3 117.9 . .
C3 C4 H4 120.7 . .
C5 C4 C3 118.5(7) . .
C5 C4 H4 120.7 . .
C4 C5 C6 121.4(6) . .
C4 C5 C8 124.6(6) . .
C6 C5 C8 114.0(7) . .
C5 C6 H6 122.9 . .
C5 C6 C7 114.3(7) . .
C7 C6 H6 122.9 . .
C2 C7 C6 123.7(7) . .
C2 C7 H7 118.2 . .
C6 C7 H7 118.2 . .
C9 C8 C5 118.5(6) . .
C9 C8 C13 118.3(5) . .
C13 C8 C5 123.2(6) . .
C8 C9 H9 118.7 . .
C8 C9 C10 122.5(6) . .
C10 C9 H9 118.7 . .
C9 C10 C19 122.8(6) . .
C11 C10 C9 118.7(5) . .
C11 C10 C19 118.5(5) . .
C10 C11 C12 120.3(5) . .
C10 C11 C25 120.9(5) . .
C12 C11 C25 118.8(5) . .
C11 C12 C13 119.2(6) . .
C11 C12 C20 121.6(5) . .
C13 C12 C20 119.2(6) . .
C8 C13 C12 121.1(6) . .
C8 C13 H13 119.5 . .
C12 C13 H13 119.5 . .
C15 C14 H14 118.3 . .
C15 C14 C19 123.5(5) . .
C19 C14 H14 118.3 . .
C14 C15 C16 116.5(6) . .
C14 C15 C74 120.6(5) . .
C16 C15 C74 122.8(6) . .
C15 C16 H16 118.5 . .
C17 C16 C15 122.9(6) . .
C17 C16 H16 118.5 . .
C16 C17 C18 117.9(5) . .
C16 C17 C21 118.3(5) . 2_556
C18 C17 C21 123.8(6) . 2_556
C17 C18 C19 122.4(6) . .
C17 C18 C26 119.7(5) . .
C19 C18 C26 117.9(5) . .
C14 C19 C10 120.9(5) . .
C18 C19 C10 122.3(6) . .
C18 C19 C14 116.7(6) . .
C24 C20 C12 121.4(5) . .
C24 C20 C83 119.5(6) . .
C83 C20 C12 118.9(5) . .
C22 C21 C17 122.9(6) . 2_556
C22 C21 C83 121.2(5) . .
C83 C21 C17 115.9(5) . 2_556
C21 C22 H22 121.0 . .
C21 C22 C23 118.0(6) . .
C23 C22 H22 121.0 . .
C22 C23 C61 118.1(6) . .
C24 C23 C22 120.7(6) . .
C24 C23 C61 121.0(5) . .
C20 C24 C23 121.9(5) . .
C20 C24 H24 119.0 . .
C23 C24 H24 119.0 . .
C26 C25 C11 119.1(6) . .
C27 C25 C11 121.1(5) . .
C27 C25 C26 119.8(5) . .
C25 C26 C18 121.2(5) . .
C25 C26 C27 119.5(6) . 2_556
C27 C26 C18 119.3(6) 2_556 .
C25 C27 C26 120.7(5) . 2_556
C25 C27 C83 120.7(5) . .
C26 C27 C83 118.6(6) 2_556 .
C29 C28 C92 117.5(5) . .
C33 C28 C29 123.1(6) . .
C33 C28 C92 119.3(5) . .
C28 C29 H29 119.8 . .
C28 C29 C30 120.4(6) . .
C30 C29 H29 119.8 . .
C29 C30 H30 119.5 . .
C29 C30 C31 120.9(5) . .
C31 C30 H30 119.5 . .
C30 C31 C34 121.9(5) . .
C32 C31 C30 116.5(6) . .
C32 C31 C34 121.5(6) . .
C31 C32 H32 120.3 . .
C31 C32 C33 119.4(6) . .
C33 C32 H32 120.3 . .
C28 C33 C32 119.3(5) . .
C28 C33 H33 120.4 . .
C32 C33 H33 120.4 . .
C35 C34 C31 122.4(6) . .
C35 C34 C39 116.9(6) . .
C39 C34 C31 120.2(6) . .
C34 C35 H35 118.3 . .
C34 C35 C36 123.4(6) . .
C36 C35 H35 118.3 . .
C35 C36 C37 119.7(6) . .
C35 C36 C45 122.4(6) . .
C37 C36 C45 117.9(6) . .
C36 C37 C52 121.0(6) . .
C38 C37 C36 116.7(7) . .
C38 C37 C52 122.3(6) . .
C37 C38 C50 118.2(6) . 2_755
C39 C38 C37 120.3(6) . .
C39 C38 C50 121.5(6) . 2_755
C34 C39 H39 118.6 . .
C38 C39 C34 122.9(6) . .
C38 C39 H39 118.6 . .
C41 C40 H40 120.1 . .
C41 C40 C45 119.8(7) . .
C45 C40 H40 120.1 . .
C40 C41 C42 120.0(8) . .
C40 C41 C55 119.5(7) . .
C42 C41 C55 120.4(6) . .
C41 C42 H42 118.8 . .
C41 C42 C43 122.5(6) . .
C43 C42 H42 118.8 . .
C42 C43 C46 121.2(6) . .
C44 C43 C42 120.0(7) . .
C44 C43 C46 118.8(7) . .
C43 C44 C45 115.9(7) . .
C43 C44 C53 122.4(6) . .
C53 C44 C45 121.7(6) . .
C40 C45 C36 120.1(7) . .
C40 C45 C44 121.6(6) . .
C44 C45 C36 118.3(6) . .
C47 C46 C43 124.0(7) . .
C51 C46 C43 120.8(6) . .
C51 C46 C47 115.2(7) . .
C46 C47 H47 118.1 . .
C48 C47 C46 123.7(7) . .
C48 C47 H47 118.1 . .
C47 C48 C49 118.8(6) . .
C47 C48 C67 120.0(7) . .
C49 C48 C67 121.1(7) . .
C48 C49 H49 118.8 . .
C48 C49 C50 122.5(7) . .
C50 C49 H49 118.8 . .
C49 C50 C38 122.1(6) . 2_755
C49 C50 C51 117.1(6) . .
C51 C50 C38 120.7(6) . 2_755
C46 C51 C50 122.6(6) . .
C46 C51 C54 117.5(6) . .
C50 C51 C54 119.9(6) . .
C53 C52 C37 120.1(6) . .
C53 C52 C54 120.5(6) . 2_755
C54 C52 C37 119.1(5) 2_755 .
C52 C53 C44 120.8(6) . .
C54 C53 C44 119.3(6) . .
C54 C53 C52 119.9(6) . .
C52 C54 C51 119.5(6) 2_755 .
C53 C54 C51 120.9(6) . .
C53 C54 C52 119.6(5) . 2_755
C56 C55 C41 120.6(10) . .
C60 C55 C41 120.0(10) . .
C60 C55 C56 119.3(11) . .
C55 C56 C91 117.6(10) . .
C57 C56 C55 121.7(14) . .
C57 C56 C91 120.7(14) . .
C56 C57 H57 118.0 . .
C56 C57 C58 124.0(16) . .
C58 C57 H57 118.0 . .
C57 C58 C59 117.0(12) . .
C57 C58 C90 129.9(17) . .
C59 C58 C90 112.9(16) . .
C58 C59 H59 119.6 . .
C58 C59 C60 120.7(13) . .
C60 C59 H59 119.6 . .
C55 C60 C59 116.9(13) . .
C55 C60 C89 118.1(10) . .
C59 C60 C89 124.8(13) . .
C62 C61 C23 121.2(7) . .
C64 C61 C23 118.7(7) . .
C64 C61 C62 119.7(7) . .
C61 C62 C65 120.6(6) . .
C63 C62 C61 120.6(8) . .
C63 C62 C65 118.7(8) . .
C62 C63 H63 119.2 . .
C62 C63 C85 121.5(9) . .
C85 C63 H63 119.2 . .
C61 C64 C84 120.4(6) . .
C61 C64 C86 118.6(8) . .
C86 C64 C84 121.1(7) . .
C62 C65 H65A 109.5 . .
C62 C65 H65B 109.5 . .
C62 C65 H65C 109.5 . .
H65A C65 H65B 109.5 . .
H65A C65 H65C 109.5 . .
H65B C65 H65C 109.5 . .
H66A C66 H66B 109.5 . .
H66A C66 H66C 109.5 . .
H66B C66 H66C 109.5 . .
C85 C66 H66A 109.5 . .
C85 C66 H66B 109.5 . .
C85 C66 H66C 109.5 . .
C68 C67 C48 117.6(13) . .
C72 C67 C48 124.9(13) . .
C72 C67 C68 117.5(10) . .
C67 C68 C69 118.7(15) . .
C67 C68 C93 124.2(12) . .
C69 C68 C93 117.0(17) . .
C68 C69 H69 121.7 . .
C70 C69 C68 116.7(16) . .
C70 C69 H69 121.7 . .
C69 C70 C71 122.8(12) . .
C69 C70 C88 107.9(16) . .
C71 C70 C88 128.8(15) . .
C70 C71 H71 121.4 . .
C72 C71 C70 117.3(17) . .
C72 C71 H71 121.4 . .
C67 C72 C81 115.1(12) . .
C71 C72 C67 126.9(17) . .
C71 C72 C81 117.8(18) . .
C75 C73 H73 118.6 . .
C75 C73 C82 122.8(10) . .
C82 C73 H73 118.6 . .
C77 C74 C15 122.4(7) . .
C82 C74 C15 117.1(8) . .
C82 C74 C77 120.4(8) . .
C73 C75 C80 114.2(12) . .
C78 C75 C73 115.2(9) . .
C78 C75 C80 130.6(13) . .
H76A C76 H76B 109.5 . .
H76A C76 H76C 109.5 . .
H76B C76 H76C 109.5 . .
C82 C76 H76A 109.5 . .
C82 C76 H76B 109.5 . .
C82 C76 H76C 109.5 . .
C74 C77 C79 121.3(8) . .
C78 C77 C74 117.6(10) . .
C78 C77 C79 120.9(10) . .
C75 C78 H78 116.9 . .
C77 C78 C75 126.3(11) . .
C77 C78 H78 116.9 . .
C77 C79 H79A 109.5 . .
C77 C79 H79B 109.5 . .
C77 C79 H79C 109.5 . .
H79A C79 H79B 109.5 . .
H79A C79 H79C 109.5 . .
H79B C79 H79C 109.5 . .
C75 C80 H80A 109.5 . .
C75 C80 H80B 109.5 . .
C75 C80 H80C 109.5 . .
H80A C80 H80B 109.5 . .
H80A C80 H80C 109.5 . .
H80B C80 H80C 109.5 . .
C72 C81 H81A 109.5 . .
C72 C81 H81B 109.5 . .
C72 C81 H81C 109.5 . .
H81A C81 H81B 109.5 . .
H81A C81 H81C 109.5 . .
H81B C81 H81C 109.5 . .
C73 C82 C76 120.5(9) . .
C74 C82 C73 117.6(9) . .
C74 C82 C76 121.8(8) . .
C20 C83 C27 118.9(6) . .
C21 C83 C20 118.4(5) . .
C21 C83 C27 122.7(5) . .
C64 C84 H84A 109.5 . .
C64 C84 H84B 109.5 . .
C64 C84 H84C 109.5 . .
H84A C84 H84B 109.5 . .
H84A C84 H84C 109.5 . .
H84B C84 H84C 109.5 . .
C63 C85 C66 118.7(10) . .
C63 C85 C86 119.0(8) . .
C86 C85 C66 122.2(9) . .
C64 C86 H86 119.7 . .
C85 C86 C64 120.7(8) . .
C85 C86 H86 119.7 . .
C70 C88 H88A 109.5 . .
C70 C88 H88B 109.5 . .
C70 C88 H88C 109.5 . .
H88A C88 H88B 109.5 . .
H88A C88 H88C 109.5 . .
H88B C88 H88C 109.5 . .
C60 C89 H89A 109.5 . .
C60 C89 H89B 109.5 . .
C60 C89 H89C 109.5 . .
H89A C89 H89B 109.5 . .
H89A C89 H89C 109.5 . .
H89B C89 H89C 109.5 . .
C58 C90 H90A 109.5 . .
C58 C90 H90B 109.5 . .
C58 C90 H90C 109.5 . .
H90A C90 H90B 109.5 . .
H90A C90 H90C 109.5 . .
H90B C90 H90C 109.5 . .
C56 C91 H91A 109.5 . .
C56 C91 H91B 109.5 . .
C56 C91 H91C 109.5 . .
H91A C91 H91B 109.5 . .
H91A C91 H91C 109.5 . .
H91B C91 H91C 109.5 . .
O3 C92 C28 120.6(6) . .
O4 C92 O3 120.0(7) . .
O4 C92 C28 119.4(6) . .
C68 C93 H93A 109.5 . .
C68 C93 H93B 109.5 . .
C68 C93 H93C 109.5 . .
H93A C93 H93B 109.5 . .
H93A C93 H93C 109.5 . .
H93B C93 H93C 109.5 . .

loop_
_geom_bond_atom_site_label_1
_geom_bond_atom_site_label_2
_geom_bond_distance
_geom_bond_site_symmetry_2
Zn1 O5 2.005(9) .
Zn1 O2 1.938(4) .
Zn1 O3 1.968(4) 2_666
Zn1 O4 1.899(6) .
Zn1 C1 2.553(7) .
Zn2 O1 1.840(6) .
Zn2 O3 2.101(7) 2_666
Zn2 O4 1.830(7) .
Zn2 C1 2.579(9) .
O1 C1 1.225(10) .
O2 C1 1.277(9) .
O3 C92 1.265(7) .
O4 C92 1.255(8) .
C1 C2 1.518(9) .
C2 C3 1.338(9) .
C2 C7 1.312(10) .
C3 H3 0.9300 .
C3 C4 1.401(8) .
C4 H4 0.9300 .
C4 C5 1.355(9) .
C5 C6 1.413(9) .
C5 C8 1.498(7) .
C6 H6 0.9300 .
C6 C7 1.487(9) .
C7 H7 0.9300 .
C8 C9 1.394(8) .
C8 C13 1.417(8) .
C9 H9 0.9300 .
C9 C10 1.415(7) .
C10 C11 1.415(7) .
C10 C19 1.441(8) .
C11 C12 1.420(8) .
C11 C25 1.450(7) .
C12 C13 1.421(7) .
C12 C20 1.450(8) .
C13 H13 0.9300 .
C14 H14 0.9300 .
C14 C15 1.379(8) .
C14 C19 1.417(8) .
C15 C16 1.421(7) .
C15 C74 1.515(8) .
C16 H16 0.9300 .
C16 C17 1.382(8) .
C17 C18 1.400(8) .
C17 C21 1.448(7) 2_556
C18 C19 1.400(7) .
C18 C26 1.466(8) .
C20 C24 1.361(8) .
C20 C83 1.437(7) .
C21 C22 1.394(8) .
C21 C83 1.436(8) .
C22 H22 0.9300 .
C22 C23 1.427(8) .
C23 C24 1.392(8) .
C23 C61 1.551(8) .
C24 H24 0.9300 .
C25 C26 1.402(8) .
C25 C27 1.389(8) .
C26 C27 1.437(7) 2_556
C27 C83 1.470(8) .
C28 C29 1.348(7) .
C28 C33 1.299(8) .
C28 C92 1.492(9) .
C29 H29 0.9300 .
C29 C30 1.353(8) .
C30 H30 0.9300 .
C30 C31 1.410(8) .
C31 C32 1.406(7) .
C31 C34 1.479(9) .
C32 H32 0.9300 .
C32 C33 1.433(8) .
C33 H33 0.9300 .
C34 C35 1.376(8) .
C34 C39 1.403(9) .
C35 H35 0.9300 .
C35 C36 1.386(9) .
C36 C37 1.438(9) .
C36 C45 1.500(8) .
C37 C38 1.435(8) .
C37 C52 1.452(9) .
C38 C39 1.372(8) .
C38 C50 1.442(9) 2_755
C39 H39 0.9300 .
C40 H40 0.9300 .
C40 C41 1.354(9) .
C40 C45 1.422(9) .
C41 C42 1.356(9) .
C41 C55 1.519(11) .
C42 H42 0.9300 .
C42 C43 1.423(9) .
C43 C44 1.396(8) .
C43 C46 1.438(9) .
C44 C45 1.442(9) .
C44 C53 1.412(9) .
C46 C47 1.430(9) .
C46 C51 1.419(9) .
C47 H47 0.9300 .
C47 C48 1.379(10) .
C48 C49 1.388(9) .
C48 C67 1.518(10) .
C49 H49 0.9300 .
C49 C50 1.402(8) .
C50 C51 1.437(9) .
C51 C54 1.476(8) .
C52 C53 1.403(8) .
C52 C54 1.419(9) 2_755
C53 C54 1.392(8) .
C55 C56 1.355(13) .
C55 C60 1.330(13) .
C56 C57 1.275(13) .
C56 C91 1.359(13) .
C57 H57 0.9300 .
C57 C58 1.309(18) .
C58 C59 1.358(17) .
C58 C90 1.618(12) .
C59 H59 0.9300 .
C59 C60 1.426(14) .
C60 C89 1.613(15) .
C61 C62 1.410(10) .
C61 C64 1.382(10) .
C62 C63 1.355(9) .
C62 C65 1.610(10) .
C63 H63 0.9300 .
C63 C85 1.370(12) .
C64 C84 1.574(10) .
C64 C86 1.414(9) .
C65 H65A 0.9600 .
C65 H65B 0.9600 .
C65 H65C 0.9600 .
C66 H66A 0.9600 .
C66 H66B 0.9600 .
C66 H66C 0.9600 .
C66 C85 1.516(10) .
C67 C68 1.394(17) .
C67 C72 1.329(17) .
C68 C69 1.444(15) .
C68 C93 1.486(17) .
C69 H69 0.9300 .
C69 C70 1.35(2) .
C70 C71 1.38(2) .
C70 C88 1.648(14) .
C71 H71 0.9300 .
C71 C72 1.288(14) .
C72 C81 1.441(18) .
C73 H73 0.9300 .
C73 C75 1.372(12) .
C73 C82 1.401(10) .
C74 C77 1.404(10) .
C74 C82 1.385(10) .
C75 C78 1.375(13) .
C75 C80 1.424(12) .
C76 H76A 0.9600 .
C76 H76B 0.9600 .
C76 H76C 0.9600 .
C76 C82 1.569(11) .
C77 C78 1.318(11) .
C77 C79 1.520(11) .
C78 H78 0.9300 .
C79 H79A 0.9600 .
C79 H79B 0.9600 .
C79 H79C 0.9600 .
C80 H80A 0.9600 .
C80 H80B 0.9600 .
C80 H80C 0.9600 .
C81 H81A 0.9600 .
C81 H81B 0.9600 .
C81 H81C 0.9600 .
C84 H84A 0.9600 .
C84 H84B 0.9600 .
C84 H84C 0.9600 .
C85 C86 1.398(12) .
C86 H86 0.9300 .
C88 H88A 0.9600 .
C88 H88B 0.9600 .
C88 H88C 0.9600 .
C89 H89A 0.9600 .
C89 H89B 0.9600 .
C89 H89C 0.9600 .
C90 H90A 0.9600 .
C90 H90B 0.9600 .
C90 H90C 0.9600 .
C91 H91A 0.9600 .
C91 H91B 0.9600 .
C91 H91C 0.9600 .
C93 H93A 0.9600 .
C93 H93B 0.9600 .
C93 H93C 0.9600 .

loop_
_geom_torsion_atom_site_label_1
_geom_torsion_atom_site_label_2
_geom_torsion_atom_site_label_3
_geom_torsion_atom_site_label_4
_geom_torsion
_geom_torsion_site_symmetry_1
_geom_torsion_site_symmetry_4
Zn1 O2 C1 O1 -0.6(10) . .
Zn1 O2 C1 C2 178.0(5) . .
Zn1 O3 C92 O4 14.1(13) 2_666 .
Zn1 O3 C92 C28 -167.7(6) 2_666 .
Zn1 O4 C92 O3 65.1(17) . .
Zn1 O4 C92 C28 -113.1(9) . .
Zn1 C1 C2 C3 4(2) . .
Zn1 C1 C2 C7 -175.6(14) . .
O5 Zn1 O4 C92 19.5(11) . .
Zn2 O1 C1 O2 -3.3(11) . .
Zn2 O1 C1 C2 178.2(6) . .
Zn2 O3 C92 O4 -36.6(12) 2_666 .
Zn2 O3 C92 C28 141.6(7) 2_666 .
Zn2 O4 C92 O3 -47.3(17) . .
Zn2 O4 C92 C28 134.5(9) . .
Zn2 C1 C2 C3 -177.4(16) . .
Zn2 C1 C2 C7 3(2) . .
O1 Zn2 O4 C92 -132.4(11) . .
O1 C1 C2 C3 178.4(8) . .
O1 C1 C2 C7 -1.5(12) . .
O2 Zn1 O4 C92 126.5(11) . .
O2 C1 C2 C3 -0.2(12) . .
O2 C1 C2 C7 179.9(8) . .
O3 Zn1 O4 C92 -94.0(12) 2_666 .
O3 Zn2 O1 C1 69.9(7) 2_666 .
O3 Zn2 O4 C92 98.7(12) 2_666 .
O4 Zn2 O1 C1 -62.3(8) . .
C1 Zn1 O4 C92 154.7(11) . .
C1 Zn2 O4 C92 -156.0(11) . .
C1 C2 C3 C4 179.8(7) . .
C1 C2 C7 C6 -179.6(7) . .
C2 C3 C4 C5 -0.7(12) . .
C3 C2 C7 C6 0.5(13) . .
C3 C4 C5 C6 1.5(12) . .
C3 C4 C5 C8 -179.3(7) . .
C4 C5 C6 C7 -1.3(11) . .
C4 C5 C8 C9 -23.3(11) . .
C4 C5 C8 C13 156.2(8) . .
C5 C6 C7 C2 0.3(12) . .
C5 C8 C9 C10 177.5(6) . .
C5 C8 C13 C12 -177.6(6) . .
C6 C5 C8 C9 156.0(7) . .
C6 C5 C8 C13 -24.5(10) . .
C7 C2 C3 C4 -0.2(13) . .
C8 C5 C6 C7 179.4(6) . .
C8 C9 C10 C11 1.8(10) . .
C8 C9 C10 C19 -179.7(6) . .
C9 C8 C13 C12 1.9(11) . .
C9 C10 C11 C12 -1.3(9) . .
C9 C10 C11 C25 176.3(5) . .
C9 C10 C19 C14 5.7(10) . .
C9 C10 C19 C18 -176.4(6) . .
C10 C11 C12 C13 1.2(10) . .
C10 C11 C12 C20 178.2(6) . .
C10 C11 C25 C26 1.8(9) . .
C10 C11 C25 C27 -178.3(6) . .
C11 C10 C19 C14 -175.8(6) . .
C11 C10 C19 C18 2.1(10) . .
C11 C12 C13 C8 -1.5(10) . .
C11 C12 C20 C24 176.9(6) . .
C11 C12 C20 C83 0.5(10) . .
C11 C25 C26 C18 -1.0(10) . .
C11 C25 C26 C27 -179.8(6) . 2_556
C11 C25 C27 C26 179.8(6) . 2_556
C11 C25 C27 C83 -0.3(10) . .
C12 C11 C25 C26 179.5(6) . .
C12 C11 C25 C27 -0.6(9) . .
C12 C20 C24 C23 179.1(7) . .
C12 C20 C83 C21 -180.0(6) . .
C12 C20 C83 C27 -1.4(9) . .
C13 C8 C9 C10 -2.1(10) . .
C13 C12 C20 C24 -6.0(10) . .
C13 C12 C20 C83 177.6(6) . .
C14 C15 C16 C17 0.7(10) . .
C14 C15 C74 C77 84.7(8) . .
C14 C15 C74 C82 -97.4(8) . .
C15 C14 C19 C10 -177.7(6) . .
C15 C14 C19 C18 4.3(10) . .
C15 C16 C17 C18 1.2(11) . .
C15 C16 C17 C21 -179.2(6) . 2_556
C15 C74 C77 C78 179.5(7) . .
C15 C74 C77 C79 -3.4(11) . .
C15 C74 C82 C73 -178.3(6) . .
C15 C74 C82 C76 -1.6(10) . .
C16 C15 C74 C77 -91.8(8) . .
C16 C15 C74 C82 86.0(8) . .
C16 C17 C18 C19 -0.4(10) . .
C16 C17 C18 C26 -179.2(6) . .
C17 C18 C19 C10 179.9(6) . .
C17 C18 C19 C14 -2.1(10) . .
C17 C18 C26 C25 179.7(6) . .
C17 C18 C26 C27 -1.5(10) . 2_556
C17 C21 C22 C23 -179.3(6) 2_556 .
C17 C21 C83 C20 179.2(6) 2_556 .
C17 C21 C83 C27 0.7(10) 2_556 .
C19 C10 C11 C12 -179.9(6) . .
C19 C10 C11 C25 -2.2(9) . .
C19 C14 C15 C16 -3.6(10) . .
C19 C14 C15 C74 179.7(7) . .
C19 C18 C26 C25 0.9(10) . .
C19 C18 C26 C27 179.6(6) . 2_556
C20 C12 C13 C8 -178.6(7) . .
C21 C17 C18 C19 179.9(6) 2_556 .
C21 C17 C18 C26 1.2(10) 2_556 .
C21 C22 C23 C24 -3.6(11) . .
C21 C22 C23 C61 -178.5(7) . .
C22 C21 C83 C20 -2.8(10) . .
C22 C21 C83 C27 178.7(6) . .
C22 C23 C24 C20 4.5(11) . .
C22 C23 C61 C62 73.3(9) . .
C22 C23 C61 C64 -114.2(8) . .
C23 C61 C62 C63 175.7(7) . .
C23 C61 C62 C65 -8.9(11) . .
C23 C61 C64 C84 4.1(10) . .
C23 C61 C64 C86 -175.8(7) . .
C24 C20 C83 C21 3.5(10) . .
C24 C20 C83 C27 -177.9(6) . .
C24 C23 C61 C62 -101.6(8) . .
C24 C23 C61 C64 70.9(9) . .
C25 C11 C12 C13 -176.5(6) . .
C25 C11 C12 C20 0.5(10) . .
C25 C27 C83 C20 1.3(10) . .
C25 C27 C83 C21 179.8(7) . .
C26 C18 C19 C10 -1.4(10) . .
C26 C18 C19 C14 176.6(6) . .
C26 C25 C27 C26 -0.3(11) . 2_556
C26 C25 C27 C83 179.6(6) . .
C26 C27 C83 C20 -178.8(6) 2_556 .
C26 C27 C83 C21 -0.3(10) 2_556 .
C27 C25 C26 C18 179.1(6) . .
C27 C25 C26 C27 0.3(11) . 2_556
C28 C29 C30 C31 3.8(12) . .
C29 C28 C33 C32 -1.8(12) . .
C29 C28 C92 O3 -178.4(8) . .
C29 C28 C92 O4 -0.2(13) . .
C29 C30 C31 C32 -7.3(11) . .
C29 C30 C31 C34 176.5(7) . .
C30 C31 C32 C33 6.5(10) . .
C30 C31 C34 C35 26.7(11) . .
C30 C31 C34 C39 -144.4(7) . .
C31 C32 C33 C28 -2.2(11) . .
C31 C34 C35 C36 -172.2(7) . .
C31 C34 C39 C38 169.8(7) . .
C32 C31 C34 C35 -149.3(7) . .
C32 C31 C34 C39 39.6(10) . .
C33 C28 C29 C30 1.0(12) . .
C33 C28 C92 O3 4.2(13) . .
C33 C28 C92 O4 -177.7(8) . .
C34 C31 C32 C33 -177.4(7) . .
C34 C35 C36 C37 4.2(11) . .
C34 C35 C36 C45 -179.5(7) . .
C35 C34 C39 C38 -1.8(11) . .
C35 C36 C37 C38 -4.9(11) . .
C35 C36 C37 C52 177.1(7) . .
C35 C36 C45 C40 6.9(12) . .
C35 C36 C45 C44 -172.8(7) . .
C36 C37 C38 C39 2.4(11) . .
C36 C37 C38 C50 -176.3(7) . 2_755
C36 C37 C52 C53 -4.6(11) . .
C36 C37 C52 C54 -178.0(7) . 2_755
C37 C36 C45 C40 -176.7(7) . .
C37 C36 C45 C44 3.6(11) . .
C37 C38 C39 C34 0.9(12) . .
C37 C52 C53 C44 4.2(11) . .
C37 C52 C53 C54 -174.6(7) . .
C38 C37 C52 C53 177.5(7) . .
C38 C37 C52 C54 4.0(11) . 2_755
C38 C50 C51 C46 179.6(8) 2_755 .
C38 C50 C51 C54 -2.5(12) 2_755 .
C39 C34 C35 C36 -0.8(11) . .
C40 C41 C42 C43 -3.5(15) . .
C40 C41 C55 C56 -85.9(12) . .
C40 C41 C55 C60 91.8(12) . .
C41 C40 C45 C36 179.7(8) . .
C41 C40 C45 C44 -0.7(13) . .
C41 C42 C43 C44 -1.0(14) . .
C41 C42 C43 C46 179.5(8) . .
C41 C55 C56 C57 -174.7(11) . .
C41 C55 C56 C91 4.1(16) . .
C41 C55 C60 C59 176.7(9) . .
C41 C55 C60 C89 -8.1(16) . .
C42 C41 C55 C56 91.4(12) . .
C42 C41 C55 C60 -90.9(12) . .
C42 C43 C44 C45 4.3(11) . .
C42 C43 C44 C53 -175.5(7) . .
C42 C43 C46 C47 -5.7(13) . .
C42 C43 C46 C51 172.4(8) . .
C43 C44 C45 C36 176.1(7) . .
C43 C44 C45 C40 -3.6(11) . .
C43 C44 C53 C52 180.0(7) . .
C43 C44 C53 C54 -1.2(12) . .
C43 C46 C47 C48 175.1(9) . .
C43 C46 C51 C50 -175.0(8) . .
C43 C46 C51 C54 7.1(12) . .
C44 C43 C46 C47 174.8(8) . .
C44 C43 C46 C51 -7.1(12) . .
C44 C53 C54 C51 1.3(11) . .
C44 C53 C54 C52 -177.6(7) . 2_755
C45 C36 C37 C38 178.6(6) . .
C45 C36 C37 C52 0.6(11) . .
C45 C40 C41 C42 4.2(14) . .
C45 C40 C41 C55 -178.5(9) . .
C45 C44 C53 C52 0.2(12) . .
C45 C44 C53 C54 179.0(7) . .
C46 C43 C44 C45 -176.2(7) . .
C46 C43 C44 C53 4.0(12) . .
C46 C47 C48 C49 2.8(15) . .
C46 C47 C48 C67 177.4(10) . .
C46 C51 C54 C52 174.7(7) . 2_755
C46 C51 C54 C53 -4.3(11) . .
C47 C46 C51 C50 3.3(12) . .
C47 C46 C51 C54 -174.6(7) . .
C47 C48 C49 C50 -2.7(15) . .
C47 C48 C67 C68 -94.8(13) . .
C47 C48 C67 C72 84.5(14) . .
C48 C49 C50 C38 179.9(9) . 2_755
C48 C49 C50 C51 2.8(14) . .
C48 C67 C68 C69 177.3(9) . .
C48 C67 C68 C93 0.4(17) . .
C48 C67 C72 C71 179.2(12) . .
C48 C67 C72 C81 4.0(18) . .
C49 C48 C67 C68 79.7(12) . .
C49 C48 C67 C72 -101.0(14) . .
C49 C50 C51 C46 -3.2(13) . .
C49 C50 C51 C54 174.6(7) . .
C50 C38 C39 C34 179.6(7) 2_755 .
C50 C51 C54 C52 -3.3(11) . 2_755
C50 C51 C54 C53 177.8(7) . .
C51 C46 C47 C48 -3.1(14) . .
C52 C37 C38 C39 -179.5(7) . .
C52 C37 C38 C50 1.7(11) . 2_755
C52 C53 C54 C51 -179.9(6) . .
C52 C53 C54 C52 1.2(12) . 2_755
C53 C44 C45 C36 -4.1(11) . .
C53 C44 C45 C40 176.2(7) . .
C54 C52 C53 C44 177.6(7) 2_755 .
C54 C52 C53 C54 -1.2(12) 2_755 .
C55 C41 C42 C43 179.3(9) . .
C55 C56 C57 C58 -6(2) . .
C56 C55 C60 C59 -5.5(16) . .
C56 C55 C60 C89 169.6(12) . .
C56 C57 C58 C59 2(3) . .
C56 C57 C58 C90 -170.7(14) . .
C57 C58 C59 C60 -1(2) . .
C58 C59 C60 C55 2(2) . .
C58 C59 C60 C89 -172.5(15) . .
C60 C55 C56 C57 7.6(18) . .
C60 C55 C56 C91 -173.7(12) . .
C61 C23 C24 C20 179.3(7) . .
C61 C62 C63 C85 -1.2(13) . .
C61 C64 C86 C85 1.0(12) . .
C62 C61 C64 C84 176.7(7) . .
C62 C61 C64 C86 -3.1(11) . .
C62 C63 C85 C66 -177.1(8) . .
C62 C63 C85 C86 -1.0(14) . .
C63 C85 C86 C64 1.1(14) . .
C64 C61 C62 C63 3.3(12) . .
C64 C61 C62 C65 178.6(6) . .
C65 C62 C63 C85 -176.6(8) . .
C66 C85 C86 C64 177.0(8) . .
C67 C48 C49 C50 -177.2(10) . .
C67 C68 C69 C70 3.4(18) . .
C68 C67 C72 C71 -1(2) . .
C68 C67 C72 C81 -176.7(12) . .
C68 C69 C70 C71 -2(2) . .
C68 C69 C70 C88 171.4(10) . .
C69 C70 C71 C72 -2(2) . .
C70 C71 C72 C67 3(2) . .
C70 C71 C72 C81 178.4(14) . .
C72 C67 C68 C69 -2.1(17) . .
C72 C67 C68 C93 -179.0(12) . .
C73 C75 C78 C77 1.8(16) . .
C74 C15 C16 C17 177.4(7) . .
C74 C77 C78 C75 -2.5(14) . .
C75 C73 C82 C74 -0.4(12) . .
C75 C73 C82 C76 -177.1(8) . .
C77 C74 C82 C73 -0.4(10) . .
C77 C74 C82 C76 176.4(7) . .
C79 C77 C78 C75 -179.6(9) . .
C80 C75 C78 C77 -177.0(11) . .
C82 C73 C75 C78 -0.2(14) . .
C82 C73 C75 C80 178.7(9) . .
C82 C74 C77 C78 1.7(11) . .
C82 C74 C77 C79 178.8(7) . .
C83 C20 C24 C23 -4.5(11) . .
C83 C21 C22 C23 2.8(11) . .
C84 C64 C86 C85 -178.9(8) . .
C88 C70 C71 C72 -173.1(11) . .
C90 C58 C59 C60 173.7(12) . .
C91 C56 C57 C58 175.2(16) . .
C92 C28 C29 C30 -176.3(8) . .
C92 C28 C33 C32 175.5(7) . .
C93 C68 C69 C70 -179.4(13) . .

loop_
_smtbx_masks_void_nr
_smtbx_masks_void_average_x
_smtbx_masks_void_average_y
_smtbx_masks_void_average_z
_smtbx_masks_void_volume
_smtbx_masks_void_count_electrons
1 -0.455 -0.635 -0.468 3830.6 329.5
